data_7216811
loop_
_publ_author_name
'Yang, Yan'
'Yang, Jin'
'Du, Peng'
'Liu, Ying-Ying'
'Ma, Jian-Fang'

_publ_section_title
;
 A series of metal--organic frameworks based on a semi-rigid bifunctional
 ligand 5-[(1H-1,2,4-triazol-1-yl)methoxy] isophthalic acid and flexible
 N-donor bridging ligands
;
_journal_issue 28
_journal_name_full CrystEngComm
_journal_page_first 6380
_journal_paper_doi 10.1039/c3ce42625d
_journal_volume 16
_journal_year 2014
_chemical_formula_moiety 'C32 H32 N10 Ni2 O12, 4H2O'
_chemical_formula_sum 'C32 H40 N10 Ni2 O16'
_chemical_formula_weight 938.16
_chemical_name_systematic
;
 ?
;
_space_group_IT_number 2
_symmetry_cell_setting triclinic
_symmetry_space_group_name_Hall '-P 1'
_symmetry_space_group_name_H-M 'P -1'
_atom_sites_solution_hydrogens geom
_atom_sites_solution_primary direct
_atom_sites_solution_secondary difmap
_audit_creation_method SHELXL-97
_cell_angle_alpha 91.226(4)
_cell_angle_beta 91.585(4)
_cell_angle_gamma 113.366(5)
_cell_formula_units_Z 2
_cell_length_a 9.2436(5)
_cell_length_b 11.0384(5)
_cell_length_c 22.7044(9)
_cell_measurement_reflns_used 5343
_cell_measurement_temperature 293(2)
_cell_measurement_theta_max 29.1851
_cell_measurement_theta_min 3.0135
_cell_volume 2124.51(19)
_computing_cell_refinement 'CrysAlisPro(1.171.35.21) (Agilent Tech., 2012)'
_computing_data_collection 'CrysAlisPro(1.171.35.21) (Agilent Tech., 2012)'
_computing_data_reduction 'CrysAlisPro(1.171.35.21) (Agilent Tech., 2012)'
_computing_structure_refinement 'SHELXL-97 (Sheldrick, 2008)'
_computing_structure_solution 'SHELXS-97 (Sheldrick, 2008)'
_diffrn_ambient_temperature 293(2)
_diffrn_measured_fraction_theta_full 0.997
_diffrn_measured_fraction_theta_max 0.975
_diffrn_measurement_device_type 'Oxford Diffraction Gemini R Ultra'
_diffrn_measurement_method '\w scan'
_diffrn_radiation_monochromator graphite
_diffrn_radiation_source 'fine-focus sealed tube'
_diffrn_radiation_type MoK\a
_diffrn_radiation_wavelength 0.71073
_diffrn_reflns_av_R_equivalents 0.0351
_diffrn_reflns_av_sigmaI/netI 0.0644
_diffrn_reflns_limit_h_max 11
_diffrn_reflns_limit_h_min -11
_diffrn_reflns_limit_k_max 11
_diffrn_reflns_limit_k_min -13
_diffrn_reflns_limit_l_max 24
_diffrn_reflns_limit_l_min -29
_diffrn_reflns_number 15201
_diffrn_reflns_theta_full 25.00
_diffrn_reflns_theta_max 27.10
_diffrn_reflns_theta_min 3.02
_exptl_absorpt_coefficient_mu 0.965
_exptl_absorpt_correction_T_max 0.7944
_exptl_absorpt_correction_T_min 0.7606
_exptl_absorpt_correction_type multi-scan
_exptl_absorpt_process_details
;
CrysAlis (Oxford Diffraction, 2006)
;
_exptl_crystal_colour green
_exptl_crystal_density_diffrn 1.467
_exptl_crystal_density_method 'not measured'
_exptl_crystal_description block
_exptl_crystal_F_000 972
_exptl_crystal_size_max 0.30
_exptl_crystal_size_mid 0.28
_exptl_crystal_size_min 0.25
_refine_diff_density_max 0.926
_refine_diff_density_min -0.428
_refine_diff_density_rms 0.096
_refine_ls_extinction_method none
_refine_ls_goodness_of_fit_ref 1.037
_refine_ls_hydrogen_treatment mixed
_refine_ls_matrix_type full
_refine_ls_number_parameters 590
_refine_ls_number_reflns 9124
_refine_ls_number_restraints 9
_refine_ls_restrained_S_all 1.037
_refine_ls_R_factor_all 0.0876
_refine_ls_R_factor_gt 0.0620
_refine_ls_shift/su_max 0.006
_refine_ls_shift/su_mean 0.000
_refine_ls_structure_factor_coef Fsqd
_refine_ls_weighting_details 'calc w=1/[\s^2^(Fo^2^)+(0.1013P)^2^+1.2355P] where P=(Fo^2^+2Fc^2^)/3'
_refine_ls_weighting_scheme calc
_refine_ls_wR_factor_gt 0.1687
_refine_ls_wR_factor_ref 0.1915
_reflns_number_gt 6630
_reflns_number_total 9124
_reflns_threshold_expression >2\s(I)
_cod_data_source_file c3ce42625d3.cif
_cod_data_source_block Compound-4
_cod_original_cell_volume 2124.51(17)
_cod_database_code 7216811

loop_
_symmetry_equiv_pos_as_xyz
'x, y, z'
'-x, -y, -z'

loop_
_atom_site_label
_atom_site_type_symbol
_atom_site_fract_x
_atom_site_fract_y
_atom_site_fract_z
_atom_site_U_iso_or_equiv
_atom_site_adp_type
_atom_site_occupancy
_atom_site_symmetry_multiplicity
_atom_site_calc_flag
_atom_site_refinement_flags
_atom_site_disorder_assembly
_atom_site_disorder_group
Ni1 Ni 0.64983(6) 0.80520(5) 0.76005(2) 0.03488(17) Uani 1 1 d . . .
Ni2 Ni 0.0000 0.0000 0.5000 0.03040(19) Uani 1 2 d S . .
Ni3 Ni 0.5000 0.0000 1.0000 0.02956(19) Uani 1 2 d S . .
C1 C 0.5667(5) 0.5490(4) 0.62653(18) 0.0331(9) Uani 1 1 d . . .
C2 C 0.4161(5) 0.4503(4) 0.61682(18) 0.0322(9) Uani 1 1 d . . .
H2 H 0.3345 0.4482 0.6404 0.039 Uiso 1 1 calc R . .
C3 C 0.3879(4) 0.3554(4) 0.57218(18) 0.0307(8) Uani 1 1 d . . .
C4 C 0.5095(5) 0.3584(4) 0.53684(19) 0.0331(9) Uani 1 1 d . . .
H4 H 0.4908 0.2952 0.5066 0.040 Uiso 1 1 calc R . .
C5 C 0.6587(4) 0.4562(4) 0.54711(19) 0.0334(9) Uani 1 1 d . . .
C6 C 0.6871(5) 0.5515(4) 0.59189(18) 0.0337(9) Uani 1 1 d . . .
H6 H 0.7878 0.6171 0.5984 0.040 Uiso 1 1 calc R . .
C7 C 0.5951(5) 0.6511(4) 0.67478(19) 0.0367(9) Uani 1 1 d . . .
C8 C 0.2246(5) 0.2457(4) 0.5635(2) 0.0349(9) Uani 1 1 d . . .
C9 C 0.7737(5) 0.3901(4) 0.4640(2) 0.0388(10) Uani 1 1 d . . .
H9A H 0.8569 0.4371 0.4377 0.047 Uiso 1 1 calc R . .
H9B H 0.6735 0.3737 0.4438 0.047 Uiso 1 1 calc R . .
C10 C 0.7072(5) 0.0652(4) 0.4948(3) 0.0515(13) Uani 1 1 d . . .
H10 H 0.6442 -0.0219 0.5027 0.062 Uiso 1 1 calc R . .
C11 C 0.9059(5) 0.2355(4) 0.48091(19) 0.0353(9) Uani 1 1 d . . .
H11 H 1.0092 0.2954 0.4766 0.042 Uiso 1 1 calc R . .
C12 C 0.4831(5) 0.5499(4) 0.88479(18) 0.0317(8) Uani 1 1 d . . .
C13 C 0.5309(4) 0.4465(4) 0.89029(18) 0.0309(8) Uani 1 1 d . . .
H13 H 0.6111 0.4426 0.8674 0.037 Uiso 1 1 calc R . .
C14 C 0.4587(4) 0.3483(4) 0.93010(18) 0.0301(8) Uani 1 1 d . . .
C15 C 0.3382(4) 0.3539(4) 0.96363(18) 0.0321(9) Uani 1 1 d . . .
H15 H 0.2915 0.2898 0.9910 0.039 Uiso 1 1 calc R . .
C16 C 0.2880(4) 0.4545(4) 0.95626(19) 0.0334(9) Uani 1 1 d . . .
C17 C 0.3598(5) 0.5530(4) 0.91706(19) 0.0349(9) Uani 1 1 d . . .
H17 H 0.3252 0.6208 0.9124 0.042 Uiso 1 1 calc R . .
C18 C 0.5599(5) 0.6565(4) 0.84253(19) 0.0354(9) Uani 1 1 d . . .
C19 C 0.5037(5) 0.2320(4) 0.9344(2) 0.0338(9) Uani 1 1 d . . .
C20 C 0.1019(5) 0.3895(4) 1.0347(2) 0.0415(10) Uani 1 1 d . . .
H20A H 0.0625 0.4375 1.0617 0.050 Uiso 1 1 calc R . .
H20B H 0.1854 0.3733 1.0553 0.050 Uiso 1 1 calc R . .
C21 C -0.1413(6) 0.0638(5) 1.0008(3) 0.073(2) Uani 1 1 d . . .
H21 H -0.1613 -0.0248 0.9938 0.088 Uiso 1 1 calc R . .
C22 C -0.1779(5) 0.2341(4) 1.0130(2) 0.0446(11) Uani 1 1 d . . .
H22 H -0.2238 0.2950 1.0173 0.054 Uiso 1 1 calc R . .
C23 C 0.9180(6) 1.0681(5) 0.7829(2) 0.0530(12) Uani 1 1 d . . .
H23 H 0.8779 1.1064 0.7541 0.064 Uiso 1 1 calc R . .
C24 C 1.0725(9) 1.0451(7) 0.8504(3) 0.112(3) Uani 1 1 d . . .
H24 H 1.1571 1.0599 0.8768 0.135 Uiso 1 1 calc R . .
C25 C 0.9449(10) 0.9316(7) 0.8401(3) 0.118(4) Uani 1 1 d . . .
H25 H 0.9254 0.8545 0.8602 0.141 Uiso 1 1 calc R . .
C26 C 1.1613(6) 1.2706(5) 0.8075(3) 0.0581(14) Uani 1 1 d . . .
H26A H 1.2309 1.2987 0.8424 0.070 Uiso 1 1 calc R . .
H26B H 1.1017 1.3257 0.8056 0.070 Uiso 1 1 calc R . .
C27 C 1.2595(6) 1.2932(6) 0.7545(3) 0.0624(14) Uani 1 1 d . B .
H27A H 1.3246 1.3869 0.7534 0.075 Uiso 1 1 calc R . .
H27B H 1.1894 1.2696 0.7197 0.075 Uiso 1 1 calc R . .
C28 C 1.3652(9) 1.2195(9) 0.7507(3) 0.097(2) Uani 1 1 d . . .
H28A H 1.4539 1.2674 0.7776 0.116 Uiso 1 1 calc R A 1
H28B H 1.3075 1.1359 0.7687 0.116 Uiso 1 1 calc R A 1
C29 C 1.429(3) 1.188(3) 0.7034(11) 0.112(13) Uani 0.310(17) 1 d P B 1
H29A H 1.5336 1.2571 0.6994 0.134 Uiso 0.310(17) 1 calc PR B 1
H29B H 1.3662 1.1890 0.6687 0.134 Uiso 0.310(17) 1 calc PR B 1
C29' C 1.3031(13) 1.1056(10) 0.7171(5) 0.077(4) Uani 0.690(17) 1 d P B 2
H29C H 1.2573 1.1205 0.6804 0.092 Uiso 0.690(17) 1 calc PR B 2
H29D H 1.2211 1.0381 0.7379 0.092 Uiso 0.690(17) 1 calc PR B 2
C30 C 1.4770(9) 0.9817(7) 0.7418(3) 0.079(2) Uani 1 1 d . B .
H30 H 1.4354 0.9649 0.7790 0.095 Uiso 1 1 calc R . .
C31 C 1.6035(11) 0.9804(7) 0.6663(3) 0.097(2) Uani 1 1 d . B .
H31 H 1.6686 0.9621 0.6402 0.116 Uiso 1 1 calc R . .
C32 C 1.5255(13) 1.0577(9) 0.6554(4) 0.123(4) Uani 1 1 d . B .
H32 H 1.5270 1.1023 0.6210 0.148 Uiso 1 1 calc R . .
N1 N 0.7815(4) 0.2649(3) 0.47739(16) 0.0331(7) Uani 1 1 d . . .
N2 N 0.6501(4) 0.1545(4) 0.4861(2) 0.0558(12) Uani 1 1 d . . .
N3 N 0.8643(4) 0.1098(3) 0.49131(16) 0.0338(8) Uani 1 1 d . . .
N4 N -0.0243(4) 0.2645(3) 1.01778(17) 0.0358(8) Uani 1 1 d . . .
N5 N 0.0012(5) 0.1535(4) 1.0107(3) 0.0734(16) Uani 1 1 d . . .
N6 N -0.2568(4) 0.1084(3) 1.00149(17) 0.0369(8) Uani 1 1 d . . .
N7 N 0.8484(5) 0.9444(4) 0.79678(18) 0.0489(10) Uani 1 1 d . . .
N8 N 1.0511(5) 1.1334(4) 0.81379(19) 0.0539(11) Uani 1 1 d . . .
N9 N 1.4444(11) 1.0586(7) 0.7037(3) 0.124(3) Uani 1 1 d . . .
N10 N 1.5732(5) 0.9327(4) 0.72144(18) 0.0476(9) Uani 1 1 d . . .
O1 O 0.7298(3) 0.7405(3) 0.68528(14) 0.0445(8) Uani 1 1 d . . .
O2 O 0.4817(3) 0.6447(3) 0.70678(14) 0.0436(8) Uani 1 1 d . . .
O3 O 0.1253(4) 0.2394(3) 0.60088(15) 0.0516(9) Uani 1 1 d . . .
O4 O 0.2026(3) 0.1681(3) 0.51944(14) 0.0377(7) Uani 1 1 d . . .
O5 O 0.7894(3) 0.4698(3) 0.51513(14) 0.0420(7) Uani 1 1 d . . .
O6 O 0.5128(4) 0.7486(3) 0.83612(13) 0.0407(7) Uani 1 1 d . . .
O7 O 0.6693(4) 0.6526(3) 0.81213(14) 0.0435(7) Uani 1 1 d . . .
O8 O 0.5750(5) 0.2082(3) 0.89314(16) 0.0590(10) Uani 1 1 d . . .
O9 O 0.4625(3) 0.1651(3) 0.97954(14) 0.0374(7) Uani 1 1 d . . .
O10 O 0.1647(3) 0.4681(3) 0.98595(15) 0.0444(8) Uani 1 1 d . . .
O1W O -0.0587(4) -0.0182(3) 0.58858(14) 0.0443(7) Uani 1 1 d D . .
H1B H -0.024(6) 0.060(2) 0.603(2) 0.066 Uiso 1 1 d D . .
H1A H -0.016(5) -0.067(4) 0.603(2) 0.066 Uiso 1 1 d D . .
O2W O 0.5032(5) 0.0474(3) 1.08977(15) 0.0548(9) Uani 1 1 d D . .
H2A H 0.471(6) 0.106(4) 1.101(2) 0.082 Uiso 1 1 d D . .
H2B H 0.462(6) -0.026(3) 1.106(2) 0.082 Uiso 1 1 d D . .
O3W O 1.0452(6) 0.8258(6) 0.6595(3) 0.0966(16) Uani 1 1 d D . .
O4W O 0.1797(7) 0.6483(7) 0.6932(5) 0.173(4) Uani 1 1 d . . .
O5W O 0.8224(15) 1.3244(11) 0.8108(10) 0.229(11) Uani 0.50 1 d P . .
O6W O -0.0080(9) 0.4073(8) 0.6445(4) 0.077(3) Uani 0.50 1 d P . .
O7W O 0.195(2) 0.732(2) 0.8111(14) 0.288(15) Uani 0.50 1 d P . .
O8W O -0.0597(12) 0.5849(10) 0.8180(6) 0.111(4) Uani 0.50 1 d P . .
H3A H 0.959(5) 0.802(9) 0.677(4) 0.166 Uiso 1 1 d D . .
H3B H 1.114(7) 0.803(10) 0.676(4) 0.166 Uiso 1 1 d D . .

loop_
_atom_site_aniso_label
_atom_site_aniso_U_11
_atom_site_aniso_U_22
_atom_site_aniso_U_33
_atom_site_aniso_U_23
_atom_site_aniso_U_13
_atom_site_aniso_U_12
Ni1 0.0420(3) 0.0228(3) 0.0363(3) -0.0026(2) -0.0010(2) 0.0094(2)
Ni2 0.0235(3) 0.0232(4) 0.0438(4) -0.0071(3) -0.0047(3) 0.0094(3)
Ni3 0.0275(4) 0.0204(3) 0.0440(4) 0.0037(3) 0.0010(3) 0.0128(3)
C1 0.032(2) 0.0242(19) 0.038(2) -0.0048(16) -0.0062(18) 0.0076(15)
C2 0.031(2) 0.027(2) 0.038(2) -0.0026(16) 0.0005(17) 0.0117(16)
C3 0.0306(19) 0.0214(18) 0.041(2) -0.0024(16) -0.0045(17) 0.0120(15)
C4 0.034(2) 0.0220(18) 0.042(2) -0.0078(16) -0.0052(18) 0.0112(15)
C5 0.030(2) 0.0230(19) 0.047(2) 0.0011(17) 0.0011(18) 0.0114(15)
C6 0.031(2) 0.0231(19) 0.042(2) -0.0055(16) -0.0062(18) 0.0066(15)
C7 0.041(2) 0.029(2) 0.037(2) -0.0035(17) -0.0014(19) 0.0116(17)
C8 0.030(2) 0.028(2) 0.046(2) -0.0084(18) -0.0070(19) 0.0125(16)
C9 0.045(2) 0.029(2) 0.047(3) 0.0003(18) 0.006(2) 0.0192(18)
C10 0.030(2) 0.026(2) 0.099(4) -0.001(2) 0.002(2) 0.0124(17)
C11 0.0279(19) 0.028(2) 0.049(3) -0.0035(18) 0.0010(18) 0.0101(16)
C12 0.034(2) 0.0222(18) 0.038(2) -0.0019(16) -0.0033(17) 0.0107(15)
C13 0.0274(18) 0.0263(19) 0.039(2) -0.0005(16) -0.0036(17) 0.0108(15)
C14 0.0270(18) 0.0223(18) 0.041(2) -0.0029(16) -0.0071(17) 0.0105(15)
C15 0.032(2) 0.0223(19) 0.040(2) 0.0035(16) -0.0029(17) 0.0090(15)
C16 0.0283(19) 0.0227(19) 0.050(3) -0.0014(17) 0.0021(18) 0.0113(15)
C17 0.038(2) 0.0232(19) 0.049(2) 0.0022(17) -0.0042(19) 0.0188(16)
C18 0.042(2) 0.024(2) 0.040(2) -0.0026(17) -0.0041(19) 0.0132(17)
C19 0.032(2) 0.0215(18) 0.051(3) 0.0034(17) 0.0006(19) 0.0133(16)
C20 0.037(2) 0.030(2) 0.054(3) -0.0025(19) 0.005(2) 0.0095(17)
C21 0.040(3) 0.025(2) 0.159(6) -0.003(3) 0.000(3) 0.018(2)
C22 0.032(2) 0.027(2) 0.077(3) -0.003(2) 0.004(2) 0.0135(17)
C23 0.052(3) 0.036(3) 0.066(3) -0.001(2) -0.014(3) 0.014(2)
C24 0.115(6) 0.073(4) 0.096(5) 0.026(4) -0.075(5) -0.015(4)
C25 0.127(6) 0.068(4) 0.094(5) 0.037(4) -0.066(5) -0.026(4)
C26 0.048(3) 0.036(3) 0.078(4) -0.013(2) -0.008(3) 0.005(2)
C27 0.055(3) 0.056(3) 0.071(4) 0.005(3) -0.003(3) 0.017(3)
C28 0.078(5) 0.140(7) 0.087(5) -0.026(5) -0.012(4) 0.060(5)
C29 0.13(2) 0.15(2) 0.13(2) 0.119(19) 0.112(19) 0.12(2)
C29' 0.079(7) 0.064(6) 0.099(8) -0.013(5) -0.026(6) 0.042(5)
C30 0.132(6) 0.083(4) 0.056(3) -0.007(3) -0.021(4) 0.078(4)
C31 0.162(8) 0.090(5) 0.055(4) 0.020(4) 0.001(4) 0.066(5)
C32 0.223(11) 0.109(7) 0.070(5) 0.016(5) -0.021(6) 0.102(8)
N1 0.0278(16) 0.0233(16) 0.049(2) -0.0016(14) 0.0007(15) 0.0107(13)
N2 0.0274(18) 0.0302(19) 0.110(4) -0.001(2) 0.002(2) 0.0122(15)
N3 0.0259(16) 0.0243(16) 0.052(2) -0.0058(14) -0.0044(15) 0.0112(13)
N4 0.0294(17) 0.0236(16) 0.056(2) 0.0016(15) 0.0021(16) 0.0122(13)
N5 0.033(2) 0.028(2) 0.163(5) -0.002(3) 0.004(3) 0.0159(16)
N6 0.0285(17) 0.0290(18) 0.057(2) 0.0049(16) 0.0017(16) 0.0148(14)
N7 0.054(2) 0.032(2) 0.049(2) -0.0031(17) -0.0110(19) 0.0053(17)
N8 0.052(2) 0.035(2) 0.060(3) -0.0104(19) -0.011(2) 0.0030(17)
N9 0.238(9) 0.113(5) 0.078(4) -0.031(4) -0.064(5) 0.137(6)
N10 0.066(3) 0.033(2) 0.044(2) 0.0002(16) -0.005(2) 0.0205(18)
O1 0.0392(16) 0.0333(16) 0.0476(18) -0.0126(13) 0.0018(14) 0.0008(13)
O2 0.0379(16) 0.0339(16) 0.0519(19) -0.0141(13) 0.0021(15) 0.0077(13)
O3 0.0345(16) 0.0465(19) 0.060(2) -0.0200(15) 0.0079(16) 0.0024(14)
O4 0.0264(13) 0.0277(14) 0.0539(18) -0.0120(13) -0.0023(13) 0.0063(11)
O5 0.0346(15) 0.0277(15) 0.059(2) -0.0099(13) 0.0070(14) 0.0081(12)
O6 0.0592(19) 0.0273(15) 0.0453(17) 0.0061(12) 0.0090(15) 0.0268(14)
O7 0.0440(17) 0.0326(16) 0.058(2) 0.0075(14) 0.0114(16) 0.0189(13)
O8 0.086(3) 0.047(2) 0.066(2) 0.0173(17) 0.026(2) 0.0468(19)
O9 0.0355(15) 0.0272(14) 0.0554(19) 0.0095(13) 0.0047(14) 0.0181(12)
O10 0.0406(16) 0.0271(15) 0.071(2) 0.0108(14) 0.0171(16) 0.0181(13)
O1W 0.0465(18) 0.0356(17) 0.0489(19) -0.0041(14) -0.0013(15) 0.0147(14)
O2W 0.084(3) 0.0364(18) 0.051(2) 0.0019(15) 0.0111(19) 0.0313(18)
O3W 0.063(3) 0.115(4) 0.119(4) 0.042(3) 0.013(3) 0.041(3)
O4W 0.098(4) 0.138(6) 0.310(11) -0.047(6) -0.051(5) 0.083(4)
O5W 0.122(9) 0.078(7) 0.53(3) 0.119(12) 0.205(16) 0.073(7)
O6W 0.069(5) 0.070(5) 0.112(7) -0.037(5) -0.017(5) 0.053(4)
O7W 0.114(12) 0.26(2) 0.50(4) 0.03(3) -0.102(19) 0.089(14)
O8W 0.104(7) 0.097(7) 0.172(11) 0.028(7) 0.018(7) 0.081(6)

loop_
_atom_type_symbol
_atom_type_description
_atom_type_scat_dispersion_real
_atom_type_scat_dispersion_imag
_atom_type_scat_source
C C 0.0033 0.0016 'International Tables Vol C Tables 4.2.6.8 and 6.1.1.4'
H H 0.0000 0.0000 'International Tables Vol C Tables 4.2.6.8 and 6.1.1.4'
N N 0.0061 0.0033 'International Tables Vol C Tables 4.2.6.8 and 6.1.1.4'
O O 0.0106 0.0060 'International Tables Vol C Tables 4.2.6.8 and 6.1.1.4'
Ni Ni 0.3393 1.1124 'International Tables Vol C Tables 4.2.6.8 and 6.1.1.4'

loop_
_geom_angle_atom_site_label_1
_geom_angle_atom_site_label_2
_geom_angle_atom_site_label_3
_geom_angle
_geom_angle_site_symmetry_1
_geom_angle_site_symmetry_3
N7 Ni1 N10 95.61(17) . 1_455
N7 Ni1 O1 103.04(15) . .
N10 Ni1 O1 98.61(15) 1_455 .
N7 Ni1 O6 99.71(15) . .
N10 Ni1 O6 103.84(14) 1_455 .
O1 Ni1 O6 146.10(11) . .
N7 Ni1 O7 93.05(15) . .
N10 Ni1 O7 164.09(15) 1_455 .
O1 Ni1 O7 92.39(12) . .
O6 Ni1 O7 61.43(11) . .
N7 Ni1 O2 164.64(15) . .
N10 Ni1 O2 90.27(15) 1_455 .
O1 Ni1 O2 61.96(11) . .
O6 Ni1 O2 92.61(12) . .
O7 Ni1 O2 84.77(13) . .
N7 Ni1 C7 133.64(16) . .
N10 Ni1 C7 96.48(15) 1_455 .
O1 Ni1 C7 30.82(12) . .
O6 Ni1 C7 120.26(13) . .
O7 Ni1 C7 87.08(13) . .
O2 Ni1 C7 31.19(12) . .
N7 Ni1 C18 100.42(15) . .
N10 Ni1 C18 133.89(16) 1_455 .
O1 Ni1 C18 118.94(13) . .
O6 Ni1 C18 30.99(12) . .
O7 Ni1 C18 30.71(12) . .
O2 Ni1 C18 85.44(13) . .
C7 Ni1 C18 102.67(14) . .
N3 Ni2 N3 180.000(1) 2_656 1_455
N3 Ni2 O4 91.90(12) 2_656 2_556
N3 Ni2 O4 88.10(12) 1_455 2_556
N3 Ni2 O4 88.10(12) 2_656 .
N3 Ni2 O4 91.90(12) 1_455 .
O4 Ni2 O4 180.00(17) 2_556 .
N3 Ni2 O1W 87.15(13) 2_656 2_556
N3 Ni2 O1W 92.85(13) 1_455 2_556
O4 Ni2 O1W 91.70(12) 2_556 2_556
O4 Ni2 O1W 88.30(12) . 2_556
N3 Ni2 O1W 92.85(13) 2_656 .
N3 Ni2 O1W 87.15(13) 1_455 .
O4 Ni2 O1W 88.30(12) 2_556 .
O4 Ni2 O1W 91.70(12) . .
O1W Ni2 O1W 180.000(1) 2_556 .
O9 Ni3 O9 180.00(17) 2_657 .
O9 Ni3 N6 90.47(12) 2_657 2_557
O9 Ni3 N6 89.53(12) . 2_557
O9 Ni3 N6 89.53(12) 2_657 1_655
O9 Ni3 N6 90.47(12) . 1_655
N6 Ni3 N6 180.000(2) 2_557 1_655
O9 Ni3 O2W 90.10(13) 2_657 2_657
O9 Ni3 O2W 89.90(13) . 2_657
N6 Ni3 O2W 88.65(15) 2_557 2_657
N6 Ni3 O2W 91.35(15) 1_655 2_657
O9 Ni3 O2W 89.90(13) 2_657 .
O9 Ni3 O2W 90.10(13) . .
N6 Ni3 O2W 91.35(15) 2_557 .
N6 Ni3 O2W 88.65(15) 1_655 .
O2W Ni3 O2W 180.000(2) 2_657 .
C6 C1 C2 119.8(4) . .
C6 C1 C7 120.7(3) . .
C2 C1 C7 119.4(4) . .
C3 C2 C1 120.1(4) . .
C2 C3 C4 120.1(4) . .
C2 C3 C8 119.5(3) . .
C4 C3 C8 120.4(3) . .
C5 C4 C3 119.3(4) . .
C4 C5 O5 124.9(4) . .
C4 C5 C6 120.6(4) . .
O5 C5 C6 114.5(3) . .
C1 C6 C5 120.0(4) . .
O1 C7 O2 119.6(4) . .
O1 C7 C1 121.2(4) . .
O2 C7 C1 119.2(4) . .
O1 C7 Ni1 58.5(2) . .
O2 C7 Ni1 61.3(2) . .
C1 C7 Ni1 174.5(3) . .
O3 C8 O4 126.0(4) . .
O3 C8 C3 117.3(4) . .
O4 C8 C3 116.7(4) . .
O5 C9 N1 112.2(4) . .
N2 C10 N3 114.3(4) . .
N3 C11 N1 110.6(3) . .
C17 C12 C13 120.1(4) . .
C17 C12 C18 119.3(4) . .
C13 C12 C18 120.5(4) . .
C12 C13 C14 119.8(4) . .
C15 C14 C13 119.8(3) . .
C15 C14 C19 119.6(3) . .
C13 C14 C19 120.4(3) . .
C16 C15 C14 119.8(4) . .
C15 C16 C17 120.7(4) . .
C15 C16 O10 125.0(4) . .
C17 C16 O10 114.3(3) . .
C12 C17 C16 119.7(4) . .
O7 C18 O6 119.8(4) . .
O7 C18 C12 119.6(4) . .
O6 C18 C12 120.6(4) . .
O7 C18 Ni1 60.6(2) . .
O6 C18 Ni1 59.9(2) . .
C12 C18 Ni1 169.6(3) . .
O8 C19 O9 125.4(4) . .
O8 C19 C14 118.2(4) . .
O9 C19 C14 116.4(4) . .
O10 C20 N4 112.7(4) . .
N5 C21 N6 115.4(4) . .
N6 C22 N4 111.5(4) . .
N7 C23 N8 113.3(5) . .
C25 C24 N8 105.2(5) . .
C24 C25 N7 111.3(6) . .
N8 C26 C27 114.5(4) . .
C26 C27 C28 116.5(6) . .
C29 C28 C29' 53.4(14) . .
C29 C28 C27 129.7(11) . .
C29' C28 C27 114.1(7) . .
C28 C29 N9 116.4(13) . .
C28 C29' N9 107.8(8) . .
N10 C30 N9 112.9(7) . .
C32 C31 N10 109.7(7) . .
C31 C32 N9 107.1(7) . .
C11 N1 N2 109.1(3) . .
C11 N1 C9 128.7(3) . .
N2 N1 C9 122.2(3) . .
C10 N2 N1 102.8(3) . .
C11 N3 C10 103.2(3) . .
C11 N3 Ni2 130.2(3) . 1_655
C10 N3 Ni2 126.6(3) . 1_655
C22 N4 N5 108.8(3) . .
C22 N4 C20 129.0(3) . .
N5 N4 C20 121.8(4) . .
C21 N5 N4 102.4(4) . .
C22 N6 C21 101.8(4) . .
C22 N6 Ni3 128.8(3) . 1_455
C21 N6 Ni3 128.5(3) . 1_455
C23 N7 C25 103.5(4) . .
C23 N7 Ni1 127.9(4) . .
C25 N7 Ni1 128.5(4) . .
C23 N8 C24 106.5(4) . .
C23 N8 C26 127.4(5) . .
C24 N8 C26 125.9(5) . .
C30 N9 C32 105.8(6) . .
C30 N9 C29 139.1(12) . .
C32 N9 C29 104.6(9) . .
C30 N9 C29' 119.1(8) . .
C32 N9 C29' 133.8(7) . .
C29 N9 C29' 45.8(9) . .
C30 N10 C31 104.5(5) . .
C30 N10 Ni1 128.1(4) . 1_655
C31 N10 Ni1 127.3(4) . 1_655
C7 O1 Ni1 90.7(2) . .
C7 O2 Ni1 87.5(2) . .
C8 O4 Ni2 125.6(3) . .
C5 O5 C9 120.5(3) . .
C18 O6 Ni1 89.1(2) . .
C18 O7 Ni1 88.7(2) . .
C19 O9 Ni3 127.4(3) . .
C16 O10 C20 119.7(3) . .

loop_
_geom_bond_atom_site_label_1
_geom_bond_atom_site_label_2
_geom_bond_distance
_geom_bond_site_symmetry_2
Ni1 N7 2.012(4) .
Ni1 N10 2.015(4) 1_455
Ni1 O1 2.091(3) .
Ni1 O6 2.125(3) .
Ni1 O7 2.140(3) .
Ni1 O2 2.153(3) .
Ni1 C7 2.454(4) .
Ni1 C18 2.455(4) .
Ni2 N3 2.070(3) 2_656
Ni2 N3 2.070(3) 1_455
Ni2 O4 2.075(3) 2_556
Ni2 O4 2.075(3) .
Ni2 O1W 2.091(3) 2_556
Ni2 O1W 2.091(3) .
Ni3 O9 2.046(3) 2_657
Ni3 O9 2.046(3) .
Ni3 N6 2.085(3) 2_557
Ni3 N6 2.085(3) 1_655
Ni3 O2W 2.090(3) 2_657
Ni3 O2W 2.090(3) .
C1 C6 1.372(6) .
C1 C2 1.394(5) .
C1 C7 1.495(6) .
C2 C3 1.384(5) .
C3 C4 1.390(6) .
C3 C8 1.519(5) .
C4 C5 1.382(5) .
C5 O5 1.386(5) .
C5 C6 1.389(6) .
C7 O1 1.257(5) .
C7 O2 1.272(5) .
C8 O3 1.250(5) .
C8 O4 1.260(5) .
C9 O5 1.409(5) .
C9 N1 1.450(5) .
C10 N2 1.305(6) .
C10 N3 1.341(5) .
C11 N3 1.313(5) .
C11 N1 1.314(5) .
C12 C17 1.383(6) .
C12 C13 1.386(5) .
C12 C18 1.494(6) .
C13 C14 1.393(5) .
C14 C15 1.387(5) .
C14 C19 1.502(5) .
C15 C16 1.375(5) .
C16 C17 1.384(6) .
C16 O10 1.396(5) .
C18 O7 1.254(5) .
C18 O6 1.264(5) .
C19 O8 1.242(5) .
C19 O9 1.253(5) .
C20 O10 1.411(5) .
C20 N4 1.445(5) .
C21 N5 1.306(6) .
C21 N6 1.342(5) .
C22 N6 1.303(5) .
C22 N4 1.324(5) .
C23 N7 1.308(6) .
C23 N8 1.324(6) .
C24 C25 1.347(8) .
C24 N8 1.363(8) .
C25 N7 1.357(8) .
C26 N8 1.465(6) .
C26 C27 1.492(8) .
C27 C28 1.503(9) .
C28 C29 1.34(2) .
C28 C29' 1.362(11) .
C29 N9 1.49(2) .
C29' N9 1.618(12) .
C30 N10 1.300(7) .
C30 N9 1.334(8) .
C31 C32 1.341(11) .
C31 N10 1.361(7) .
C32 N9 1.347(11) .
N1 N2 1.360(5) .
N3 Ni2 2.070(3) 1_655
N4 N5 1.344(5) .
N6 Ni3 2.085(3) 1_455
N10 Ni1 2.015(4) 1_655

loop_
_geom_hbond_atom_site_label_D
_geom_hbond_atom_site_label_H
_geom_hbond_atom_site_label_A
_geom_hbond_distance_DH
_geom_hbond_distance_HA
_geom_hbond_distance_DA
_geom_hbond_angle_DHA
_geom_hbond_site_symmetry_A
O1W H1B O3 0.849(10) 1.91(3) 2.676(4) 149(5) .
O3W H3A O1 0.853(10) 1.96(3) 2.770(5) 157(8) .
O1W H1A O3W 0.848(10) 1.98(2) 2.797(6) 160(5) 1_445
O2W H2A O6 0.851(10) 2.08(4) 2.835(4) 147(6) 2_667
O2W H2B O8 0.847(10) 1.90(3) 2.660(4) 148(5) 2_657
O3W H3B O4W 0.854(10) 2.07(6) 2.813(8) 146(10) 1_655
